data_1525527
loop_
_publ_author_name
'le Nagard, N.'
'Collin, G.'
'Gorochov, O.'

_publ_section_title
;
 Structure cristalline et proprietes physiques de Cu0.65 V S2
;
_journal_name_full 'Materials Research Bulletin'
_journal_page_first 155
_journal_page_last 162
_journal_volume 14
_journal_year 1979
_chemical_formula_sum 'Cu0.65 S2 V'
_chemical_name_systematic 'Cu0.65 V S2'
_space_group_IT_number 11
_symmetry_space_group_name_Hall '-P 2c'
_symmetry_space_group_name_H-M 'P 1 1 21/m'
_cell_angle_alpha 90
_cell_angle_beta 90
_cell_angle_gamma 107.2
_cell_formula_units_Z 4
_cell_length_a 11.61
_cell_length_b 6.514
_cell_length_c 3.327
_cell_volume 240.360
_citation_journal_id_ASTM MRBUAC
_cod_data_source_file leNagard_MRBUAC_1979_366.cif
_cod_data_source_block Cu0.65S2V1
_cod_original_cell_volume 240.3603
_cod_original_sg_symbol_Hall '-P 2yb (z,x,y)'
_cod_original_formula_sum 'Cu0.65 S2 V1'
_cod_database_code 1525527

loop_
_symmetry_equiv_pos_as_xyz
x,y,z
-x,-y,z+1/2
-x,-y,-z
x,y,-z-1/2

loop_
_atom_site_label
_atom_site_type_symbol
_atom_site_fract_x
_atom_site_fract_y
_atom_site_fract_z
_atom_site_occupancy
_atom_site_U_iso_or_equiv
Cu2 Cu+2 0.9391 0.4354 0.25 0.312 0.0
S1 S-2 0.9992 0.7609 0.25 1 0.0
S2 S-2 0.2448 0.2091 0.25 1 0.0
Cu3 Cu+2 0.801 0.56 0.25 0.052 0.0
Cu4 Cu+2 0.446 0.44 0.25 0.046 0.0
S3 S-2 0.7448 0.2173 0.25 1 0.0
S4 S-2 0.5054 0.7557 0.25 1 0.0
Cu1 Cu+2 0.2984 0.5617 0.25 0.888 0.0
V1 V+2 0.3922 0.0027 0.25 1 0.0
V2 V+2 0.8874 0.0023 0.25 1 0.0
